data_7009789
loop_
_publ_author_name
'Pellei, Maura'
'Pettinari, Claudio'
'Santini, Carlo'
'Skelton, Brian W.'
'Somers, Neil'
'White, Allan H.'

_publ_section_title
;
 Synthesis, spectroscopic characterization, and structural systematics
 of new triorganophosphinecopper(I) poly(pyrazol-1-yl)borate
 complexes&#x200A;&#x2020;
;
_journal_issue 19
_journal_name_full 'Journal of the Chemical Society, Dalton Transactions'
_journal_page_first 3416
_journal_paper_doi 10.1039/b003613g
_journal_year 2000
_chemical_formula_sum 'C22 H23 B Cu N6 P'
_chemical_formula_weight 476.8
_space_group_IT_number 61
_symmetry_cell_setting orthorhombic
_symmetry_space_group_name_Hall '-P 2ac 2ab'
_symmetry_space_group_name_H-M 'P b c a'
_cell_angle_alpha 90.00000
_cell_angle_beta 90.00000
_cell_angle_gamma 90.00000
_cell_formula_units_Z 8
_cell_length_a 11.3840(10)
_cell_length_b 19.052(2)
_cell_length_c 20.467(2)
_cell_measurement_reflns_used 8192
_cell_measurement_temperature 153
_cell_measurement_theta_max 28
_cell_measurement_theta_min 2
_cell_volume 4439.0(7)
_computing_cell_refinement 'Siemens SAINT (Siemens, 1995)'
_computing_data_collection 'Siemens SMART (Siemens, 1995)'
_computing_data_reduction 'xtal ADDREF SORTRF'
_computing_molecular_graphics xtal
_computing_publication_material 'xtal BONDLA CIFIO'
_computing_structure_refinement 'xtal CRYLSQ'
_computing_structure_solution 'xtal GENTAN'
_diffrn_ambient_temperature 153
_diffrn_measurement_device_type
;
Bruker SMART CCD diffractometer
;
_diffrn_measurement_method '\w scans'
_diffrn_radiation_detector 'CCD area detector'
_diffrn_radiation_monochromator graphite
_diffrn_radiation_source 'sealed tube'
_diffrn_radiation_type 'Mo K\a'
_diffrn_radiation_wavelength .71073
_diffrn_reflns_av_R_equivalents .025
_diffrn_reflns_av_sigmaI/netI .032
_diffrn_reflns_limit_h_max 15
_diffrn_reflns_limit_h_min 0
_diffrn_reflns_limit_k_max 25
_diffrn_reflns_limit_k_min 0
_diffrn_reflns_limit_l_max 26
_diffrn_reflns_limit_l_min 0
_diffrn_reflns_number 51559
_diffrn_reflns_theta_max 29.16
_diffrn_reflns_theta_min 1.99
_diffrn_standards_decay_% 0
_exptl_absorpt_coefficient_mu 1.08
_exptl_absorpt_correction_T_max .856
_exptl_absorpt_correction_T_min .719
_exptl_absorpt_correction_type multi-scan
_exptl_absorpt_process_details
;
 SADABS; Sheldrick, 1996
;
_exptl_crystal_colour colourless
_exptl_crystal_density_diffrn 1.427
_exptl_crystal_description prism
_exptl_crystal_F_000 1968
_exptl_crystal_size_max .42
_exptl_crystal_size_mid .22
_exptl_crystal_size_min .2
_refine_diff_density_max .631
_refine_diff_density_min -.357
_refine_ls_goodness_of_fit_all 1.44
_refine_ls_goodness_of_fit_ref 1.534
_refine_ls_hydrogen_treatment noref
_refine_ls_matrix_type full
_refine_ls_number_constraints 0
_refine_ls_number_parameters 280
_refine_ls_number_reflns 4785
_refine_ls_number_restraints 0
_refine_ls_R_factor_all .037
_refine_ls_R_factor_gt .028
_refine_ls_shift/su_max .011
_refine_ls_structure_factor_coef F
_refine_ls_weighting_scheme calc
_refine_ls_wR_factor_all .041
_refine_ls_wR_factor_ref .04
_reflns_d_resolution_high .729
_reflns_d_resolution_low 10.213
_reflns_Friedel_coverage 0
_reflns_limit_h_max 15
_reflns_limit_h_min 0
_reflns_limit_k_max 25
_reflns_limit_k_min 0
_reflns_limit_l_max 26
_reflns_limit_l_min 0
_reflns_number_gt 4785
_reflns_number_total 5747
_reflns_threshold_expression 'F    >  4.00 sig(F   )'
_cod_data_source_file b003613g.txt
_cod_data_source_block cpm47l
_cod_original_sg_symbol_Hall -p_2ac_2ab
_cod_original_sg_symbol_H-M P_b_c_a
_cod_original_formula_sum 'C22 H23 B1 Cu1 N6 P1'
_cod_database_code 7009789

loop_
_symmetry_equiv_pos_as_xyz
+x,+y,+z
1/2-x,-y,1/2+z
1/2+x,1/2-y,-z
-x,1/2+y,1/2-z
-x,-y,-z
1/2+x,+y,1/2-z
1/2-x,1/2+y,+z
+x,1/2-y,1/2+z

loop_
_atom_site_label
_atom_site_fract_x
_atom_site_fract_y
_atom_site_fract_z
_atom_site_U_iso_or_equiv
_atom_site_adp_type
_atom_site_calc_flag
_atom_site_calc_attached_atom
_atom_site_occupancy
_atom_site_disorder_assembly
_atom_site_disorder_group
Cu .645367(17) .125316(10) .031607(9) .02104(11) Uani ? ? 1.00000 ? ?
P .62748(3) .15614(2) -.068808(18) .0190(2) Uani ? ? 1.00000 ? ?
C111 .57227(13) .24497(8) -.08161(7) .0206(7) Uani ? ? 1.00000 ? ?
C112 .56176(14) .27318(9) -.14425(7) .0254(8) Uani ? ? 1.00000 ? ?
C113 .51949(14) .34064(9) -.15322(8) .0296(9) Uani ? ? 1.00000 ? ?
C114 .48608(15) .38088(9) -.09975(9) .0326(9) Uani ? ? 1.00000 ? ?
C115 .49509(16) .35331(10) -.03746(9) .0332(9) Uani ? ? 1.00000 ? ?
C116 .53818(15) .28544(9) -.02826(7) .0266(8) Uani ? ? 1.00000 ? ?
C121 .75991(13) .15581(8) -.11978(7) .0200(7) Uani ? ? 1.00000 ? ?
C122 .79236(15) .09712(8) -.15652(8) .0286(8) Uani ? ? 1.00000 ? ?
C123 .89712(16) .09689(9) -.19141(9) .0326(9) Uani ? ? 1.00000 ? ?
C124 .97012(14) .15448(9) -.19071(8) .0277(8) Uani ? ? 1.00000 ? ?
C125 .93919(15) .21343(9) -.15443(8) .0284(8) Uani ? ? 1.00000 ? ?
C126 .83540(14) .21349(8) -.11915(8) .0255(8) Uani ? ? 1.00000 ? ?
C131 .52309(15) .10278(9) -.11520(8) .0276(8) Uani ? ? 1.00000 ? ?
N11 .70041(11) .15472(6) .16803(6) .0195(6) Uani ? ? 1.00000 ? ?
N12 .70697(11) .18586(7) .10799(6) .0208(6) Uani ? ? 1.00000 ? ?
C13 .75040(14) .24991(8) .11832(8) .0239(8) Uani ? ? 1.00000 ? ?
C14 .77167(14) .26132(8) .18462(8) .0263(8) Uani ? ? 1.00000 ? ?
C15 .73942(13) .19970(8) .21442(7) .0233(8) Uani ? ? 1.00000 ? ?
N21 .51806(11) .08327(6) .15069(6) .0208(6) Uani ? ? 1.00000 ? ?
N22 .49535(11) .10134(7) .08694(6) .0231(7) Uani ? ? 1.00000 ? ?
C23 .37890(14) .10137(9) .08105(8) .0264(8) Uani ? ? 1.00000 ? ?
C24 .32457(14) .08380(9) .13997(9) .0291(9) Uani ? ? 1.00000 ? ?
C25 .41577(14) .07301(8) .18285(8) .0252(8) Uani ? ? 1.00000 ? ?
N31 .71688(11) .02788(6) .13306(6) .0198(6) Uani ? ? 1.00000 ? ?
N32 .72709(11) .03727(6) .06705(6) .0211(6) Uani ? ? 1.00000 ? ?
C33 .79228(14) -.01591(8) .04519(7) .0245(8) Uani ? ? 1.00000 ? ?
C34 .82500(14) -.06044(8) .09624(8) .0272(8) Uani ? ? 1.00000 ? ?
C35 .77523(14) -.03087(8) .15102(7) .0250(8) Uani ? ? 1.00000 ? ?
B .64651(15) .08058(9) .17503(8) .0205(8) Uani ? ? 1.00000 ? ?
H112 .58311 .24488 -.18145 .03200 Uiso ? ? 1.00000 ? ?
H113 .51451 .36024 -.19635 .03700 Uiso ? ? 1.00000 ? ?
H114 .45666 .42765 -.10617 .04000 Uiso ? ? 1.00000 ? ?
H115 .47126 .38025 .00001 .04300 Uiso ? ? 1.00000 ? ?
H116 .54351 .26668 .01493 .03300 Uiso ? ? 1.00000 ? ?
H122 .74218 .05661 -.15706 .03600 Uiso ? ? 1.00000 ? ?
H123 .91886 .05615 -.21638 .04000 Uiso ? ? 1.00000 ? ?
H124 1.04210 .15328 -.21470 .03400 Uiso ? ? 1.00000 ? ?
H125 .98960 .25388 -.15517 .03500 Uiso ? ? 1.00000 ? ?
H126 .81512 .25351 -.09316 .03200 Uiso ? ? 1.00000 ? ?
H131a .54402 .05434 -.11251 .04300 Uiso ? ? 1.00000 ? ?
H131b .52479 .11630 -.16049 .04300 Uiso ? ? 1.00000 ? ?
H131c .44590 .10898 -.09907 .04300 Uiso ? ? 1.00000 ? ?
H13 .76462 .28362 .08470 .03000 Uiso ? ? 1.00000 ? ?
H14 .80247 .30264 .20440 .03300 Uiso ? ? 1.00000 ? ?
H15 .74369 .18978 .26006 .03000 Uiso ? ? 1.00000 ? ?
H23 .33754 .11275 .04178 .03300 Uiso ? ? 1.00000 ? ?
H24 .24213 .08041 .14851 .03500 Uiso ? ? 1.00000 ? ?
H25 .40782 .06035 .22783 .03100 Uiso ? ? 1.00000 ? ?
H33 .81288 -.02279 .00021 .03000 Uiso ? ? 1.00000 ? ?
H34 .87257 -.10186 .09408 .03400 Uiso ? ? 1.00000 ? ?
H35 .78173 -.04869 .19462 .03100 Uiso ? ? 1.00000 ? ?
H .64993 .06606 .22135 .02600 Uiso ? ? 1.00000 ? ?

loop_
_atom_site_aniso_label
_atom_site_aniso_U_11
_atom_site_aniso_U_22
_atom_site_aniso_U_33
_atom_site_aniso_U_12
_atom_site_aniso_U_13
_atom_site_aniso_U_23
Cu .02577(12) .02055(11) .01679(11) .00102(7) -.00138(7) .00266(7)
P .0226(2) .0177(2) .01683(18) -.00078(14) -.00145(14) .00121(14)
C111 .0180(7) .0196(7) .0242(7) -.0012(6) -.0019(5) .0021(6)
C112 .0244(8) .0270(8) .0248(8) .0000(6) -.0004(6) .0046(6)
C113 .0224(8) .0309(9) .0356(9) .0015(7) -.0006(7) .0136(7)
C114 .0213(8) .0242(8) .0522(11) .0039(6) .0002(7) .0049(7)
C115 .0310(10) .0284(9) .0402(10) .0086(7) -.0009(7) -.0062(7)
C116 .0273(9) .0265(8) .0260(8) .0044(7) -.0031(6) -.0004(6)
C121 .0229(7) .0195(7) .0177(7) .0006(6) -.0030(5) .0018(6)
C122 .0302(9) .0210(8) .0345(9) -.0033(7) .0024(7) -.0039(7)
C123 .0310(9) .0308(9) .0359(9) .0042(7) .0046(7) -.0085(7)
C124 .0228(8) .0358(9) .0246(8) .0034(7) -.0004(6) .0025(7)
C125 .0242(8) .0277(8) .0331(9) -.0047(6) -.0028(6) .0037(7)
C126 .0268(8) .0210(8) .0289(8) -.0008(6) -.0014(6) -.0034(6)
C131 .0276(9) .0258(8) .0295(8) -.0055(7) -.0022(6) -.0024(7)
N11 .0214(6) .0198(6) .0174(6) -.0005(5) -.0003(5) -.0005(5)
N12 .0225(7) .0200(6) .0199(6) -.0007(5) .0000(5) .0030(5)
C13 .0221(8) .0200(7) .0297(8) -.0001(6) -.0003(6) .0011(6)
C14 .0232(8) .0216(8) .0343(8) -.0006(6) -.0033(6) -.0067(7)
C15 .0207(8) .0265(8) .0228(7) .0003(6) -.0012(6) -.0044(6)
N21 .0223(6) .0192(6) .0210(6) -.0032(5) .0011(5) -.0008(5)
N22 .0233(7) .0242(7) .0217(6) -.0013(5) -.0025(5) .0006(5)
C23 .0240(8) .0224(8) .0328(9) .0005(6) -.0041(6) -.0031(7)
C24 .0200(8) .0243(8) .0431(10) -.0025(6) .0044(7) -.0078(7)
C25 .0260(8) .0210(8) .0286(8) -.0035(6) .0081(6) -.0059(6)
N31 .0220(6) .0190(6) .0183(6) -.0005(5) -.0020(5) .0022(5)
N32 .0246(7) .0205(6) .0183(6) .0005(5) -.0016(5) -.0004(5)
C33 .0256(8) .0218(8) .0262(8) -.0009(6) .0000(6) -.0047(6)
C34 .0274(8) .0192(8) .0350(9) .0039(6) -.0039(7) -.0008(7)
C35 .0265(8) .0204(8) .0282(8) .0002(6) -.0053(6) .0052(6)
B .0242(8) .0196(8) .0177(8) -.0011(7) .0000(6) .0009(6)

loop_
_atom_type_symbol
_atom_type_description
_atom_type_oxidation_number
_atom_type_number_in_cell
_atom_type_scat_dispersion_real
_atom_type_scat_dispersion_imag
_atom_type_scat_source
Cu ? 0 8 .263 1.266 'Int Tables Vol IV Tables 2.2B and 2.3.1'
C ? 0 176 .002 .002 'Int Tables Vol IV Tables 2.2B and 2.3.1'
H ? 0 184 0 0 'Int Tables Vol IV Tables 2.2B and 2.3.1'
N ? 0 48 .004 .003 'Int Tables Vol IV Tables 2.2B and 2.3.1'
P ? 0 8 .09 .095 'Int Tables Vol IV Tables 2.2B and 2.3.1'
B ? 0 8 0 .001 'Int Tables Vol IV Tables 2.2B and 2.3.1'

loop_
_diffrn_attenuator_code
_diffrn_attenuator_scale
? ?

loop_
_geom_angle_atom_site_label_1
_geom_angle_atom_site_label_2
_geom_angle_atom_site_label_3
_geom_angle_site_symmetry_1
_geom_angle_site_symmetry_2
_geom_angle_site_symmetry_3
_geom_angle
_geom_angle_publ_flag
P Cu N12 . . . 127.15(4) ?
P Cu N22 . . . 119.91(4) ?
P Cu N32 . . . 127.25(4) ?
N12 Cu N22 . . . 89.39(5) ?
N12 Cu N32 . . . 92.01(5) ?
N22 Cu N32 . . . 90.02(5) ?
Cu P C111 . . . 115.09(5) ?
Cu P C121 . . . 117.76(5) ?
Cu P C131 . . . 113.97(5) ?
C111 P C121 . . . 101.82(7) ?
C111 P C131 . . . 102.55(7) ?
C121 P C131 . . . 103.70(7) ?
P C111 C112 . . . 121.26(11) ?
P C111 C116 . . . 119.82(11) ?
C112 C111 C116 . . . 118.92(14) ?
C111 C112 C113 . . . 120.61(14) ?
C111 C112 H112 . . . 119.25(15) ?
C113 C112 H112 . . . 120.13(15) ?
C112 C113 C114 . . . 120.19(15) ?
C112 C113 H113 . . . 120.23(16) ?
C114 C113 H113 . . . 119.57(17) ?
C113 C114 C115 . . . 119.76(16) ?
C113 C114 H114 . . . 119.95(18) ?
C115 C114 H114 . . . 120.29(18) ?
C114 C115 C116 . . . 120.17(16) ?
C114 C115 H115 . . . 120.76(18) ?
C116 C115 H115 . . . 119.07(17) ?
C111 C116 C115 . . . 120.35(14) ?
C111 C116 H116 . . . 120.06(16) ?
C115 C116 H116 . . . 119.59(16) ?
P C121 C122 . . . 121.77(12) ?
P C121 C126 . . . 119.90(11) ?
C122 C121 C126 . . . 118.20(14) ?
C121 C122 C123 . . . 120.39(15) ?
C121 C122 H122 . . . 119.48(16) ?
C123 C122 H122 . . . 120.13(16) ?
C122 C123 C124 . . . 120.68(16) ?
C122 C123 H123 . . . 119.76(17) ?
C124 C123 H123 . . . 119.56(17) ?
C123 C124 C125 . . . 119.74(15) ?
C123 C124 H124 . . . 119.57(17) ?
C125 C124 H124 . . . 120.69(17) ?
C124 C125 C126 . . . 119.66(15) ?
C124 C125 H125 . . . 119.20(16) ?
C126 C125 H125 . . . 121.13(16) ?
C121 C126 C125 . . . 121.34(15) ?
C121 C126 H126 . . . 118.93(15) ?
C125 C126 H126 . . . 119.73(16) ?
P C131 H131a . . . 110.20(13) ?
P C131 H131b . . . 109.76(13) ?
P C131 H131c . . . 110.66(13) ?
H131a C131 H131b . . . 108.01(16) ?
H131a C131 H131c . . . 109.42(16) ?
H131b C131 H131c . . . 108.74(16) ?
N12 N11 C15 . . . 109.75(12) ?
N12 N11 B . . . 120.10(11) ?
C15 N11 B . . . 130.03(12) ?
Cu N12 N11 . . . 114.81(9) ?
Cu N12 C13 . . . 139.20(10) ?
N11 N12 C13 . . . 105.95(12) ?
N12 C13 C14 . . . 111.18(13) ?
N12 C13 H13 . . . 124.33(15) ?
C14 C13 H13 . . . 124.50(15) ?
C13 C14 C15 . . . 104.62(13) ?
C13 C14 H14 . . . 127.32(15) ?
C15 C14 H14 . . . 128.06(16) ?
N11 C15 C14 . . . 108.50(13) ?
N11 C15 H15 . . . 125.30(15) ?
C14 C15 H15 . . . 126.20(15) ?
N22 N21 C25 . . . 109.67(12) ?
N22 N21 B . . . 119.50(12) ?
C25 N21 B . . . 130.77(13) ?
Cu N22 N21 . . . 114.44(9) ?
Cu N22 C23 . . . 139.57(11) ?
N21 N22 C23 . . . 105.87(12) ?
N22 C23 C24 . . . 111.28(14) ?
N22 C23 H23 . . . 124.51(16) ?
C24 C23 H23 . . . 124.21(16) ?
C23 C24 C25 . . . 104.64(14) ?
C23 C24 H24 . . . 127.48(17) ?
C25 C24 H24 . . . 127.88(18) ?
N21 C25 C24 . . . 108.54(14) ?
N21 C25 H25 . . . 125.95(15) ?
C24 C25 H25 . . . 125.51(16) ?
N32 N31 C35 . . . 109.57(12) ?
N32 N31 B . . . 120.55(12) ?
C35 N31 B . . . 129.88(12) ?
Cu N32 N31 . . . 114.70(9) ?
Cu N32 C33 . . . 139.07(10) ?
N31 N32 C33 . . . 106.22(12) ?
N32 C33 C34 . . . 111.04(13) ?
N32 C33 H33 . . . 124.21(15) ?
C34 C33 H33 . . . 124.75(16) ?
C33 C34 C35 . . . 104.54(14) ?
C33 C34 H34 . . . 128.07(16) ?
C35 C34 H34 . . . 127.38(16) ?
N31 C35 C34 . . . 108.62(13) ?
N31 C35 H35 . . . 125.77(15) ?
C34 C35 H35 . . . 125.60(16) ?
N11 B N21 . . . 108.37(12) ?
N11 B N31 . . . 109.64(12) ?
N11 B H . . . 109.20(14) ?
N21 B N31 . . . 109.43(12) ?
N21 B H . . . 110.84(14) ?
N31 B H . . . 109.34(14) ?

loop_
_geom_bond_atom_site_label_1
_geom_bond_atom_site_label_2
_geom_bond_site_symmetry_1
_geom_bond_site_symmetry_2
_geom_bond_distance
_geom_bond_publ_flag
Cu P . . 2.1472(5) ?
Cu N12 . . 2.0654(12) ?
Cu N22 . . 2.0995(13) ?
Cu N32 . . 2.0506(13) ?
P C111 . . 1.8242(15) ?
P C121 . . 1.8333(15) ?
P C131 . . 1.8296(17) ?
C111 C112 . . 1.395(2) ?
C111 C116 . . 1.392(2) ?
C112 C113 . . 1.385(2) ?
C112 H112 . . .9641(15) ?
C113 C114 . . 1.389(3) ?
C113 H113 . . .9601(17) ?
C114 C115 . . 1.383(3) ?
C114 H114 . . .9610(17) ?
C115 C116 . . 1.396(2) ?
C115 H115 . . .9619(18) ?
C116 H116 . . .9554(15) ?
C121 C122 . . 1.397(2) ?
C121 C126 . . 1.395(2) ?
C122 C123 . . 1.390(2) ?
C122 H122 . . .9603(16) ?
C123 C124 . . 1.376(2) ?
C123 H123 . . .9618(18) ?
C124 C125 . . 1.392(2) ?
C124 H124 . . .9555(16) ?
C125 C126 . . 1.385(2) ?
C125 H125 . . .9610(17) ?
C126 H126 . . .9579(16) ?
C131 H131a . . .9547(16) ?
C131 H131b . . .9624(16) ?
C131 H131c . . .9461(17) ?
N11 N12 . . 1.3667(17) ?
N11 C15 . . 1.354(2) ?
N11 B . . 1.547(2) ?
N12 C13 . . 1.333(2) ?
C13 C14 . . 1.395(2) ?
C13 H13 . . .9551(15) ?
C14 C15 . . 1.373(2) ?
C14 H14 . . .9521(16) ?
C15 H15 . . .9542(14) ?
N21 N22 . . 1.3739(17) ?
N21 C25 . . 1.352(2) ?
N21 B . . 1.546(2) ?
N22 C23 . . 1.331(2) ?
C23 C24 . . 1.396(2) ?
C23 H23 . . .9564(17) ?
C24 C25 . . 1.375(2) ?
C24 H24 . . .9568(16) ?
C25 H25 . . .9559(16) ?
N31 N32 . . 1.3678(16) ?
N31 C35 . . 1.353(2) ?
N31 B . . 1.545(2) ?
N32 C33 . . 1.333(2) ?
C33 C34 . . 1.396(2) ?
C33 H33 . . .9589(15) ?
C34 C35 . . 1.377(2) ?
C34 H34 . . .9582(16) ?
C35 H35 . . .9577(15) ?
B H . . .9882(16) ?

loop_
_geom_contact_atom_site_label_1
_geom_contact_atom_site_label_2
_geom_contact_distance
_geom_contact_site_symmetry_1
_geom_contact_site_symmetry_2
_geom_contact_publ_flag
Cu C111 3.3554(15) . . ?
Cu C112 4.6687(16) . . ?
Cu C114 4.1235(18) . 3 ?
Cu C115 4.0039(19) . 3 ?
Cu C116 4.7846(17) . 3 ?
Cu C116 3.5067(17) . . ?
Cu C121 3.4115(14) . . ?
Cu C122 4.2325(17) . . ?
Cu C125 4.6116(17) . '3 455' ?
Cu C126 4.1258(16) . . ?
Cu C131 3.3391(17) . . ?
Cu N11 2.9160(12) . . ?
Cu C13 3.1959(15) . . ?
Cu C14 4.3115(16) . . ?
Cu C15 4.1419(15) . . ?
Cu N21 2.9465(12) . . ?
Cu C23 3.2301(16) . . ?
Cu C24 4.3453(17) . . ?
Cu C25 4.1722(16) . . ?
Cu N31 2.9017(12) . . ?
Cu C33 3.1802(16) . . ?
Cu C34 4.2960(17) . . ?
Cu C35 4.1247(16) . . ?
Cu B 3.0568(17) . . ?
Cu H114 3.9882(3) . 3 ?
Cu H115 3.7675(4) . 3 ?
Cu H116 2.9521(3) . . ?
Cu H122 4.2236(4) . . ?
Cu H125 3.8519(3) . '3 455' ?
Cu H126 4.0275(3) . . ?
Cu H131a 4.3710(4) . '5 655' ?
Cu H131a 3.4438(3) . . ?
Cu H131b 4.1679(4) . . ?
Cu H131c 3.5223(3) . . ?
Cu H13 3.4814(3) . . ?
Cu H23 3.5186(4) . . ?
Cu H33 3.4658(3) . . ?
Cu H 4.0446(4) . . ?
P C112 2.8135(16) . . ?
P C113 4.1050(18) . . ?
P C114 4.6179(18) . . ?
P C115 4.720(2) . 3 ?
P C115 4.0979(19) . . ?
P C116 2.7911(17) . . ?
P C122 2.8302(17) . . ?
P C123 4.1222(18) . . ?
P C124 4.6304(17) . . ?
P C125 4.1054(17) . . ?
P C126 2.8031(17) . . ?
P N12 3.7726(13) . . ?
P C13 4.7600(16) . '3 455' ?
P C13 4.4517(16) . . ?
P N22 3.6762(13) . . ?
P C23 4.3016(17) . . ?
P N32 3.7611(13) . . ?
P C33 4.4394(16) . . ?
P H112 2.9031(4) . . ?
P H115 4.2166(5) . 3 ?
P H116 2.8785(4) . . ?
P H122 2.9264(4) . . ?
P H126 2.8727(4) . . ?
P H131a 2.3377(4) . . ?
P H131b 2.3375(4) . . ?
P H131c 2.3375(4) . . ?
P H13 4.2670(5) . . ?
P H13 4.2996(5) . '3 455' ?
P H23 4.0867(5) . . ?
P H33 4.2511(5) . . ?
C111 C113 2.415(2) . . ?
C111 C114 2.794(2) . . ?
C111 C115 2.418(2) . . ?
C111 C121 2.839(2) . . ?
C111 C122 4.070(2) . . ?
C111 C126 3.150(2) . . ?
C111 C131 2.850(2) . . ?
C111 N12 4.396(2) . '3 455' ?
C111 N12 4.3218(19) . . ?
C111 C13 3.742(2) . '3 455' ?
C111 C14 4.021(2) . '3 455' ?
C111 H112 2.0471(15) . . ?
C111 H113 3.2818(15) . . ?
C111 H114 3.7548(15) . . ?
C111 H115 3.2796(15) . . ?
C111 H116 2.0452(15) . . ?
C111 H126 2.7794(15) . . ?
C111 H131a 3.7005(15) . . ?
C111 H131b 2.9846(15) . . ?
C111 H131c 2.9850(15) . . ?
C111 H13 3.5450(15) . '3 455' ?
C111 H15 3.9817(15) . '8 554' ?
C112 C114 2.405(2) . . ?
C112 C115 2.772(2) . . ?
C112 C116 2.401(2) . . ?
C112 C121 3.215(2) . . ?
C112 C122 4.267(2) . . ?
C112 C124 4.197(2) . '6 454' ?
C112 C126 3.356(2) . . ?
C112 C131 3.330(2) . . ?
C112 N11 4.364(2) . '3 455' ?
C112 N11 4.375(2) . '8 554' ?
C112 N12 4.180(2) . '3 455' ?
C112 C13 3.611(2) . '3 455' ?
C112 C14 4.291(2) . '8 554' ?
C112 C14 3.467(2) . '3 455' ?
C112 C15 3.567(2) . '8 554' ?
C112 C15 3.974(2) . '3 455' ?
C112 C24 4.048(2) . 3 ?
C112 H113 2.0439(16) . . ?
C112 H114 3.2711(16) . . ?
C112 H115 3.7337(15) . . ?
C112 H116 3.2669(15) . . ?
C112 H124 3.6881(16) . '6 454' ?
C112 H126 3.0908(16) . . ?
C112 H131b 3.0366(17) . . ?
C112 H131c 3.5187(16) . . ?
C112 H13 3.7548(16) . '3 455' ?
C112 H14 3.5093(16) . '3 455' ?
C112 H15 2.9365(16) . '8 554' ?
C112 H24 3.4648(16) . 3 ?
C113 C115 2.398(2) . . ?
C113 C116 2.774(2) . . ?
C113 C126 4.392(2) . . ?
C113 N11 3.646(2) . '3 455' ?
C113 N11 4.199(2) . '8 554' ?
C113 N12 3.711(2) . '3 455' ?
C113 C13 3.588(2) . '3 455' ?
C113 C14 3.485(2) . '3 455' ?
C113 C15 3.511(2) . '3 455' ?
C113 C15 3.768(2) . '8 554' ?
C113 N21 4.267(2) . '8 554' ?
C113 C24 3.769(2) . 3 ?
C113 C25 3.919(2) . '8 554' ?
C113 N31 4.279(2) . '3 455' ?
C113 B 4.086(2) . '8 554' ?
C113 H112 2.0461(17) . . ?
C113 H114 2.0462(17) . . ?
C113 H115 3.2721(17) . . ?
C113 H116 3.7289(17) . . ?
C113 H126 3.9488(17) . . ?
C113 H13 3.9988(17) . '3 455' ?
C113 H14 3.8279(17) . '3 455' ?
C113 H15 3.1623(17) . '8 554' ?
C113 H15 3.8698(17) . '3 455' ?
C113 H24 2.9488(17) . 3 ?
C113 H25 3.3319(17) . '8 554' ?
C113 H 3.4576(17) . '8 554' ?
C114 C116 2.408(2) . . ?
C114 N11 3.604(2) . '3 455' ?
C114 N12 3.427(2) . '3 455' ?
C114 C13 3.681(2) . '3 455' ?
C114 C14 4.039(2) . '3 455' ?
C114 C15 3.969(2) . '3 455' ?
C114 C24 3.997(2) . 3 ?
C114 N31 3.589(2) . '3 455' ?
C114 N32 3.402(2) . '3 455' ?
C114 C33 3.568(2) . '3 455' ?
C114 C33 4.363(2) . '7 655' ?
C114 C34 3.882(2) . '3 455' ?
C114 C35 3.877(2) . '3 455' ?
C114 B 4.226(2) . '3 455' ?
C114 H112 3.2757(18) . . ?
C114 H113 2.042(2) . . ?
C114 H115 2.049(2) . . ?
C114 H116 3.2665(18) . . ?
C114 H13 4.0340(17) . '3 455' ?
C114 H24 3.1680(17) . 3 ?
C114 H25 3.808(2) . '8 554' ?
C114 H33 3.5765(18) . '7 655' ?
C114 H33 3.9176(18) . '3 455' ?
C115 C121 4.190(2) . '3 455' ?
C115 C125 4.177(2) . '3 455' ?
C115 C126 3.899(2) . '3 455' ?
C115 N11 4.292(2) . '3 455' ?
C115 N12 3.660(2) . '3 455' ?
C115 C13 3.790(2) . '3 455' ?
C115 N31 4.357(2) . '3 455' ?
C115 N32 3.744(2) . '3 455' ?
C115 C33 3.867(2) . '3 455' ?
C115 C33 3.864(2) . '7 655' ?
C115 C34 3.793(2) . '7 655' ?
C115 H112 3.7358(18) . . ?
C115 H113 3.2621(18) . . ?
C115 H114 2.0433(18) . . ?
C115 H116 2.0439(18) . . ?
C115 H126 3.9353(18) . '3 455' ?
C115 H13 3.8241(19) . '3 455' ?
C115 H23 3.9527(19) . 3 ?
C115 H24 3.8300(18) . 3 ?
C115 H33 3.9129(19) . '3 455' ?
C115 H33 3.3084(18) . '7 655' ?
C115 H34 3.2012(18) . '7 655' ?
C116 C121 3.997(2) . . ?
C116 C125 3.905(2) . '3 455' ?
C116 C126 3.799(2) . '3 455' ?
C116 C126 4.097(2) . . ?
C116 C131 3.912(2) . . ?
C116 N12 3.882(2) . . ?
C116 N12 4.145(2) . '3 455' ?
C116 C13 3.911(2) . . ?
C116 C13 3.819(2) . '3 455' ?
C116 N22 4.254(2) . . ?
C116 C34 4.188(2) . '7 655' ?
C116 H112 3.2695(15) . . ?
C116 H113 3.7336(15) . . ?
C116 H114 3.2779(17) . . ?
C116 H115 2.0440(17) . . ?
C116 H125 3.8680(15) . '3 455' ?
C116 H126 3.6296(16) . '3 455' ?
C116 H126 3.4748(17) . . ?
C116 H131c 3.8088(17) . . ?
C116 H13 3.5727(17) . '3 455' ?
C116 H13 3.4628(16) . . ?
C116 H23 3.9310(17) . 3 ?
C116 H34 3.4514(16) . '7 655' ?
C121 C123 2.418(2) . . ?
C121 C124 2.799(2) . . ?
C121 C125 2.424(2) . . ?
C121 C131 2.881(2) . . ?
C121 C14 4.306(2) . '8 554' ?
C121 C15 4.376(2) . '8 554' ?
C121 H112 2.9195(15) . . ?
C121 H115 3.5029(15) . 3 ?
C121 H122 2.0481(15) . . ?
C121 H123 3.2846(15) . . ?
C121 H124 3.7546(15) . . ?
C121 H125 3.2944(15) . . ?
C121 H126 2.0388(15) . . ?
C121 H131a 3.1304(15) . . ?
C121 H131b 2.9026(15) . . ?
C121 H131c 3.7086(16) . . ?
C121 H14 3.7163(14) . '8 554' ?
C121 H15 3.8389(15) . '8 554' ?
C122 C124 2.404(2) . . ?
C122 C125 2.776(2) . . ?
C122 C126 2.396(2) . . ?
C122 C131 3.182(2) . . ?
C122 C14 4.231(2) . '8 554' ?
C122 C24 3.711(2) . '5 655' ?
C122 C25 4.051(2) . '5 655' ?
C122 C35 4.207(2) . '2 654' ?
C122 H112 3.7228(17) . . ?
C122 H115 3.8203(17) . 3 ?
C122 H123 2.0455(17) . . ?
C122 H124 3.2628(17) . . ?
C122 H124 4.0259(17) . '6 454' ?
C122 H125 3.7366(17) . . ?
C122 H126 3.2598(17) . . ?
C122 H131a 3.0770(17) . . ?
C122 H131b 3.0689(17) . . ?
C122 H14 3.4298(17) . '8 554' ?
C122 H24 3.4090(17) . '5 655' ?
C122 H33 3.9451(17) . . ?
C122 H34 4.0239(17) . '5 755' ?
C122 H35 3.2932(17) . '2 654' ?
C123 C125 2.394(2) . . ?
C123 C126 2.760(2) . . ?
C123 C131 4.212(2) . '6 554' ?
C123 C14 3.972(2) . '8 554' ?
C123 C24 4.396(2) . '5 655' ?
C123 C34 3.779(2) . '5 755' ?
C123 C35 4.022(2) . '5 755' ?
C123 C35 3.979(2) . '2 654' ?
C123 B 4.376(2) . '2 654' ?
C123 H114 4.0263(18) . '7 645' ?
C123 H115 4.0308(18) . 3 ?
C123 H122 2.0480(18) . . ?
C123 H124 2.0262(18) . . ?
C123 H125 3.2564(18) . . ?
C123 H126 3.7173(18) . . ?
C123 H131b 3.3820(18) . '6 554' ?
C123 H14 3.0615(18) . '8 554' ?
C123 H24 3.8333(18) . '5 655' ?
C123 H34 3.2941(18) . '5 755' ?
C123 H35 3.7701(18) . '5 755' ?
C123 H35 3.2296(18) . '2 654' ?
C123 H 3.6213(18) . '2 654' ?
C124 C126 2.400(2) . . ?
C124 C131 4.137(2) . '6 554' ?
C124 N12 4.403(2) . 3 ?
C124 C13 3.962(2) . 3 ?
C124 C14 3.791(2) . 3 ?
C124 C14 3.767(2) . '8 554' ?
C124 C15 4.288(2) . '8 554' ?
C124 C15 4.166(2) . 3 ?
C124 C34 3.520(2) . '5 755' ?
C124 C35 3.822(2) . '5 755' ?
C124 H112 3.3863(16) . '6 554' ?
C124 H115 3.9587(16) . 3 ?
C124 H116 3.9872(16) . 3 ?
C124 H122 3.2687(17) . . ?
C124 H123 2.0312(17) . . ?
C124 H125 2.0408(17) . . ?
C124 H126 3.2649(16) . . ?
C124 H131b 3.1924(16) . '6 554' ?
C124 H14 2.9865(16) . '8 554' ?
C124 H14 3.8808(17) . 3 ?
C124 H34 2.8501(16) . '5 755' ?
C124 H35 3.4711(17) . '5 755' ?
C125 N11 3.903(2) . 3 ?
C125 N12 3.725(2) . 3 ?
C125 C13 3.686(2) . 3 ?
C125 C14 3.837(2) . '8 554' ?
C125 C14 3.865(2) . 3 ?
C125 C15 3.991(2) . 3 ?
C125 C15 3.888(2) . '8 554' ?
C125 N21 3.977(2) . 3 ?
C125 N22 3.843(2) . 3 ?
C125 C23 3.896(2) . 3 ?
C125 C24 4.088(2) . 3 ?
C125 C25 4.119(2) . 3 ?
C125 C34 4.138(2) . '5 755' ?
C125 H112 3.7850(17) . '6 554' ?
C125 H115 3.6480(17) . 3 ?
C125 H116 3.1155(17) . 3 ?
C125 H122 3.7362(17) . . ?
C125 H123 3.2619(17) . . ?
C125 H124 2.0511(17) . . ?
C125 H126 2.0374(17) . . ?
C125 H13 3.9705(17) . 3 ?
C125 H14 3.2961(17) . '8 554' ?
C125 H15 3.3789(17) . '8 554' ?
C125 H34 3.2613(17) . '5 755' ?
C126 C131 4.135(2) . . ?
C126 C14 4.109(2) . '8 554' ?
C126 C15 3.941(2) . '8 554' ?
C126 N22 4.024(2) . 3 ?
C126 C23 3.646(2) . 3 ?
C126 C24 3.887(2) . 3 ?
C126 C25 4.368(2) . 3 ?
C126 H112 3.1988(16) . . ?
C126 H115 3.3952(16) . 3 ?
C126 H116 3.2102(16) . 3 ?
C126 H122 3.2652(16) . . ?
C126 H123 3.7214(16) . . ?
C126 H124 3.2677(16) . . ?
C126 H125 2.0536(16) . . ?
C126 H14 3.6439(16) . '8 554' ?
C126 H15 3.2555(16) . '8 554' ?
C126 H23 3.6698(16) . 3 ?
C126 H34 3.9798(16) . '5 755' ?
C131 C13 4.185(2) . '3 455' ?
C131 C14 4.113(2) . '3 455' ?
C131 N21 3.648(2) . '5 655' ?
C131 N22 3.937(2) . '5 655' ?
C131 N22 4.149(2) . . ?
C131 C23 4.339(2) . . ?
C131 C23 4.106(2) . '5 655' ?
C131 C24 3.988(2) . '5 655' ?
C131 C25 3.690(2) . '5 655' ?
C131 N31 3.714(2) . '5 655' ?
C131 N32 4.025(2) . '5 655' ?
C131 C33 4.205(2) . '5 655' ?
C131 C34 4.063(2) . '5 655' ?
C131 C35 3.735(2) . '5 655' ?
C131 B 4.175(2) . '5 655' ?
C131 H112 3.1041(17) . . ?
C131 H122 2.7800(17) . . ?
C131 H123 3.7523(17) . '6 454' ?
C131 H124 3.6185(16) . '6 454' ?
C131 H13 3.7057(17) . '3 455' ?
C131 H14 3.5900(17) . '3 455' ?
C131 H23 3.8497(17) . . ?
C131 H25 3.9487(17) . '5 655' ?
C131 H35 3.9681(17) . '5 655' ?
N11 C13 2.156(2) . . ?
N11 C14 2.213(2) . . ?
N11 N21 2.5077(18) . . ?
N11 N22 3.0395(18) . . ?
N11 C23 4.195(2) . . ?
N11 C24 4.389(2) . 6 ?
N11 C25 4.213(2) . 6 ?
N11 C25 3.608(2) . . ?
N11 N31 2.5272(17) . . ?
N11 N32 3.0611(17) . . ?
N11 C33 4.241(2) . . ?
N11 C35 3.654(2) . . ?
N11 H112 3.8643(12) . 8 ?
N11 H113 3.5021(12) . 8 ?
N11 H113 3.6335(13) . 3 ?
N11 H114 3.5461(12) . 3 ?
N11 H125 2.9768(12) . '3 455' ?
N11 H13 3.0781(12) . . ?
N11 H14 3.1379(13) . . ?
N11 H15 2.0583(12) . . ?
N11 H25 3.6538(12) . 6 ?
N11 H25 3.9781(13) . . ?
N11 H 2.0914(12) . . ?
N12 C14 2.252(2) . . ?
N12 C15 2.2253(19) . . ?
N12 N21 3.0346(18) . . ?
N12 N22 2.9295(18) . . ?
N12 C23 4.104(2) . . ?
N12 C25 4.238(2) . . ?
N12 N31 3.0553(18) . . ?
N12 N32 2.9611(18) . . ?
N12 C33 4.168(2) . . ?
N12 C35 4.293(2) . . ?
N12 B 2.526(2) . . ?
N12 H114 3.5718(13) . 3 ?
N12 H115 3.9401(12) . 3 ?
N12 H116 3.0759(12) . . ?
N12 H125 2.8938(12) . '3 455' ?
N12 H13 2.0315(13) . . ?
N12 H14 3.1664(12) . . ?
N12 H15 3.1413(12) . . ?
N12 H 3.3188(12) . . ?
C13 C15 2.191(2) . . ?
C13 N21 4.185(2) . . ?
C13 N22 4.105(2) . . ?
C13 N31 4.258(2) . . ?
C13 N32 4.193(2) . . ?
C13 C34 3.741(2) . '7 655' ?
C13 C35 4.240(2) . '7 655' ?
C13 B 3.627(2) . . ?
C13 H112 4.0031(16) . 3 ?
C13 H113 3.9993(16) . 3 ?
C13 H116 3.1823(16) . . ?
C13 H124 3.5939(16) . '3 455' ?
C13 H125 3.0641(16) . '3 455' ?
C13 H131c 3.5123(15) . 3 ?
C13 H14 2.1130(15) . . ?
C13 H15 3.1199(16) . . ?
C13 H34 3.1909(15) . '7 655' ?
C14 C34 4.002(2) . '7 655' ?
C14 C35 4.054(2) . '7 655' ?
C14 B 3.732(2) . . ?
C14 H112 3.5480(16) . 3 ?
C14 H112 3.4837(16) . 8 ?
C14 H113 3.6143(16) . 3 ?
C14 H124 3.1395(16) . '3 455' ?
C14 H125 3.2800(16) . '3 455' ?
C14 H131b 3.7394(16) . 3 ?
C14 H131c 3.6202(16) . 3 ?
C14 H13 2.0903(16) . . ?
C14 H15 2.0840(16) . . ?
C14 H34 3.5952(16) . '7 655' ?
C14 H35 3.6761(16) . '7 655' ?
C15 N21 3.602(2) . . ?
C15 N22 4.247(2) . . ?
C15 C24 3.833(2) . 6 ?
C15 C25 3.778(2) . 6 ?
C15 N31 3.682(2) . . ?
C15 N32 4.324(2) . . ?
C15 B 2.630(2) . . ?
C15 H112 2.9704(15) . 8 ?
C15 H113 3.3538(15) . 3 ?
C15 H113 3.3458(15) . 8 ?
C15 H124 3.5906(16) . '3 455' ?
C15 H125 4.0021(15) . 8 ?
C15 H125 3.2158(15) . '3 455' ?
C15 H13 3.1126(15) . . ?
C15 H14 2.0985(16) . . ?
C15 H24 3.6105(15) . 6 ?
C15 H25 3.4814(15) . 6 ?
C15 H 2.7460(16) . . ?
N21 C23 2.159(2) . . ?
N21 C24 2.214(2) . . ?
N21 N31 2.5232(17) . . ?
N21 N32 3.0595(17) . . ?
N21 C33 4.240(2) . . ?
N21 C35 3.647(2) . . ?
N21 H113 3.3108(12) . 8 ?
N21 H122 3.9869(13) . '5 655' ?
N21 H123 3.8696(12) . '2 655' ?
N21 H125 3.1209(13) . '3 455' ?
N21 H131a 2.8255(13) . '5 655' ?
N21 H131b 3.8386(13) . '5 655' ?
N21 H131c 3.8340(13) . '5 655' ?
N21 H15 3.9657(12) . . ?
N21 H23 3.0833(12) . . ?
N21 H24 3.1419(13) . . ?
N21 H25 2.0636(12) . . ?
N21 H 2.1102(12) . . ?
N22 C24 2.252(2) . . ?
N22 C25 2.228(2) . . ?
N22 N31 3.0347(18) . . ?
N22 N32 2.9352(18) . . ?
N22 C33 4.141(2) . . ?
N22 C35 4.268(2) . . ?
N22 B 2.524(2) . . ?
N22 H116 3.5207(13) . . ?
N22 H125 3.0923(13) . '3 455' ?
N22 H126 3.4457(13) . '3 455' ?
N22 H131a 3.0450(13) . '5 655' ?
N22 H131c 3.8512(13) . . ?
N22 H23 2.0320(13) . . ?
N22 H24 3.1712(13) . . ?
N22 H25 3.1493(13) . . ?
N22 H 3.3341(13) . . ?
C23 C25 2.193(2) . . ?
C23 N31 4.230(2) . . ?
C23 N32 4.198(2) . '5 655' ?
C23 N32 4.157(2) . . ?
C23 C33 3.623(2) . '5 655' ?
C23 C34 4.377(2) . '5 655' ?
C23 B 3.625(2) . . ?
C23 H116 3.9067(17) . . ?
C23 H122 3.6578(17) . '5 655' ?
C23 H125 3.3904(17) . '3 455' ?
C23 H126 2.8693(17) . '3 455' ?
C23 H131a 3.1599(17) . '5 655' ?
C23 H131c 3.7674(17) . . ?
C23 H15 3.9727(17) . '6 455' ?
C23 H24 2.1190(16) . . ?
C23 H25 3.1215(17) . . ?
C23 H33 3.1264(16) . '5 655' ?
C24 C33 4.220(2) . '5 655' ?
C24 B 4.295(2) . '6 455' ?
C24 B 3.735(2) . . ?
C24 H113 3.8635(16) . '3 455' ?
C24 H122 2.8029(17) . '5 655' ?
C24 H125 3.6317(17) . '3 455' ?
C24 H126 3.2460(17) . '3 455' ?
C24 H131a 3.0791(17) . '5 655' ?
C24 H15 3.0183(17) . '6 455' ?
C24 H23 2.0892(18) . . ?
C24 H25 2.0811(18) . . ?
C24 H33 3.4687(18) . '5 655' ?
C24 H 3.4818(17) . '6 455' ?
C25 N31 3.678(2) . . ?
C25 N32 4.318(2) . . ?
C25 C35 4.247(2) . '6 455' ?
C25 B 2.636(2) . . ?
C25 B 4.228(2) . '6 455' ?
C25 H113 2.9988(16) . 8 ?
C25 H122 3.1001(16) . '5 655' ?
C25 H123 3.7219(16) . '2 655' ?
C25 H125 3.4503(16) . '3 455' ?
C25 H126 3.9506(16) . '3 455' ?
C25 H131a 2.8582(16) . '5 655' ?
C25 H131b 3.6981(16) . '5 655' ?
C25 H15 3.1862(16) . '6 455' ?
C25 H23 3.1150(16) . . ?
C25 H24 2.1027(16) . . ?
C25 H35 3.7408(16) . '6 455' ?
C25 H 3.6084(16) . '6 455' ?
C25 H 2.7828(16) . . ?
N31 C33 2.160(2) . . ?
N31 C34 2.217(2) . . ?
N31 H114 2.9106(12) . 3 ?
N31 H123 3.8009(12) . '2 655' ?
N31 H131a 3.3841(13) . '5 655' ?
N31 H131b 3.9281(13) . '5 655' ?
N31 H131c 3.2737(12) . '5 655' ?
N31 H25 3.6352(12) . 6 ?
N31 H33 3.0853(12) . . ?
N31 H34 3.1445(12) . . ?
N31 H35 2.0642(12) . . ?
N31 H 2.0918(12) . . ?
N32 C34 2.251(2) . . ?
N32 C35 2.223(2) . . ?
N32 B 2.531(2) . . ?
N32 H114 2.8139(13) . 3 ?
N32 H115 3.4755(13) . 3 ?
N32 H131a 3.6657(13) . '5 655' ?
N32 H131c 3.4745(13) . '5 655' ?
N32 H23 3.6976(12) . '5 655' ?
N32 H33 2.0334(12) . . ?
N32 H34 3.1742(13) . . ?
N32 H35 3.1443(12) . . ?
N32 H 3.3236(12) . . ?
C33 C35 2.193(2) . . ?
C33 B 3.633(2) . . ?
C33 H114 2.8084(16) . 3 ?
C33 H115 3.4186(16) . 3 ?
C33 H115 3.4663(16) . '7 645' ?
C33 H131c 3.4224(16) . '5 655' ?
C33 H13 3.9575(16) . '7 645' ?
C33 H23 2.9591(16) . '5 655' ?
C33 H34 2.1257(16) . . ?
C33 H35 3.1239(15) . . ?
C34 B 3.735(2) . . ?
C34 H114 2.9476(16) . 3 ?
C34 H115 3.2458(16) . '7 645' ?
C34 H116 3.9823(16) . '7 645' ?
C34 H123 3.8152(17) . '5 755' ?
C34 H124 3.3611(16) . '5 755' ?
C34 H131c 3.2201(17) . '5 655' ?
C34 H13 3.1502(16) . '7 645' ?
C34 H14 3.7164(16) . '7 645' ?
C34 H23 3.5208(17) . '5 655' ?
C34 H33 2.0967(17) . . ?
C34 H35 2.0851(17) . . ?
C35 B 2.626(2) . . ?
C35 H114 2.9960(16) . 3 ?
C35 H122 3.9635(16) . '2 655' ?
C35 H123 3.7616(16) . '5 755' ?
C35 H123 3.5326(16) . '2 655' ?
C35 H124 3.3856(16) . '5 755' ?
C35 H131a 3.7456(16) . '5 655' ?
C35 H131b 3.7883(16) . '5 655' ?
C35 H131c 3.1115(16) . '5 655' ?
C35 H13 3.8130(16) . '7 645' ?
C35 H14 3.4694(16) . '7 645' ?
C35 H25 3.3834(16) . 6 ?
C35 H33 3.1200(16) . . ?
C35 H34 2.1012(16) . . ?
C35 H 2.7418(16) . . ?
B H113 3.2340(17) . 8 ?
B H114 3.8049(17) . 3 ?
B H123 3.5041(17) . '2 655' ?
B H125 3.6474(17) . '3 455' ?
B H131a 3.5985(17) . '5 655' ?
B H15 2.9293(17) . . ?
B H24 3.7720(17) . 6 ?
B H25 3.5986(17) . 6 ?
B H25 2.9495(17) . . ?
B H35 2.9318(17) . . ?
H112 H113 2.3523(2) . . ?
H112 H124 2.7895(2) . '6 454' ?
H112 H125 3.5134(3) . '6 454' ?
H112 H126 3.2044(2) . . ?
H112 H131b 2.5741(2) . . ?
H112 H131c 3.4622(2) . . ?
H112 H14 3.3537(3) . '3 455' ?
H112 H14 3.5375(2) . '8 554' ?
H112 H15 2.51486(14) . '8 554' ?
H113 H114 2.34303(16) . . ?
H113 H15 2.9173(2) . '8 554' ?
H113 H15 3.4804(2) . '3 455' ?
H113 H24 2.9920(2) . 3 ?
H113 H25 2.48439(15) . '8 554' ?
H113 H 2.68058(15) . '8 554' ?
H114 H115 2.3592(2) . . ?
H114 H123 3.6180(2) . '7 655' ?
H114 H24 3.3669(3) . 3 ?
H114 H25 3.4503(3) . '8 554' ?
H114 H33 3.5377(2) . '7 655' ?
H114 H33 3.2662(2) . '3 455' ?
H114 H34 3.4632(3) . '3 455' ?
H114 H35 3.5441(2) . '3 455' ?
H115 H116 2.3348(2) . . ?
H115 H33 3.0743(2) . '7 655' ?
H115 H33 3.2597(3) . '3 455' ?
H115 H34 2.64269(17) . '7 655' ?
H116 H125 2.9612(3) . '3 455' ?
H116 H126 3.0776(2) . '3 455' ?
H116 H13 2.9119(2) . . ?
H116 H34 3.1321(2) . '7 655' ?
H122 H123 2.34937(16) . . ?
H122 H131a 2.43354(19) . . ?
H122 H131b 2.7245(2) . . ?
H122 H24 2.6224(3) . '5 655' ?
H122 H25 3.1590(2) . '5 655' ?
H122 H35 3.0516(3) . '2 654' ?
H122 H 3.6282(2) . '2 654' ?
H123 H124 2.32248(17) . . ?
H123 H131b 3.0197(2) . '6 554' ?
H123 H14 3.4092(2) . '8 554' ?
H123 H24 3.4724(2) . '5 655' ?
H123 H25 3.1817(2) . '2 654' ?
H123 H34 3.5583(2) . '5 755' ?
H123 H35 2.9245(2) . '2 654' ?
H123 H35 3.4404(3) . '5 755' ?
H123 H 2.7674(2) . '2 654' ?
H124 H125 2.34844(18) . . ?
H124 H131b 2.6572(2) . '6 554' ?
H124 H14 3.0879(3) . 3 ?
H124 H14 3.2998(2) . '8 554' ?
H124 H34 2.8281(2) . '5 755' ?
H124 H35 2.8569(2) . '5 755' ?
H125 H126 2.35714(16) . . ?
H125 H13 3.5203(3) . 3 ?
H125 H15 3.4640(2) . '8 554' ?
H125 H34 3.5233(3) . '5 755' ?
H126 H15 3.2945(3) . '8 554' ?
H126 H23 2.7683(2) . 3 ?
H126 H24 3.4620(3) . 3 ?
H131a H131b 1.55105(11) . . ?
H131a H131c 1.55146(10) . . ?
H131a H24 3.6139(2) . '5 655' ?
H131a H25 3.2628(2) . '5 655' ?
H131b H131c 1.55121(11) . . ?
H131b H14 3.0981(2) . '3 455' ?
H131c H13 2.9210(2) . '3 455' ?
H131c H14 3.18571(19) . '3 455' ?
H131c H23 3.1364(3) . . ?
H131c H34 3.6294(3) . '5 655' ?
H131c H35 3.4437(2) . '5 655' ?
H13 H14 2.5138(2) . . ?
H13 H23 3.3598(2) . 3 ?
H13 H34 2.6900(2) . '7 655' ?
H14 H15 2.5237(2) . . ?
H14 H34 3.5184(2) . '7 655' ?
H14 H35 2.9970(3) . '7 655' ?
H15 H24 2.8007(2) . 6 ?
H15 H25 3.1037(2) . 6 ?
H15 H 2.7061(2) . . ?
H23 H24 2.5162(2) . . ?
H23 H33 2.57067(16) . '5 655' ?
H24 H25 2.51782(16) . . ?
H24 H33 3.2958(3) . '5 655' ?
H24 H 2.8759(2) . '6 455' ?
H25 H35 2.98251(18) . '6 455' ?
H25 H 3.1165(2) . '6 455' ?
H25 H 2.7615(2) . . ?
H33 H34 2.53422(17) . . ?
H34 H35 2.51593(17) . . ?
H35 H 2.7074(2) . . ?

loop_
_geom_hbond_atom_site_label_D
_geom_hbond_atom_site_label_H
_geom_hbond_atom_site_label_A
_geom_hbond_site_symmetry_D
_geom_hbond_site_symmetry_H
_geom_hbond_site_symmetry_A
_geom_hbond_distance_DH
_geom_hbond_distance_HA
_geom_hbond_distance_DA
_geom_hbond_angle_DHA
_geom_hbond_publ_flag
? ? ? ? ? ? ? ? ? ? ?

loop_
_geom_torsion_atom_site_label_1
_geom_torsion_atom_site_label_2
_geom_torsion_atom_site_label_3
_geom_torsion_atom_site_label_4
_geom_torsion_site_symmetry_1
_geom_torsion_site_symmetry_2
_geom_torsion_site_symmetry_3
_geom_torsion_site_symmetry_4
_geom_torsion
_geom_torsion_publ_flag
? ? ? ? ? ? ? ? ? ?
